data_9015405
loop_
_publ_author_name
'Le Bail, A.'
'Fourquet, J.'

_publ_section_title
;
 Crystal structure and thermal behaviour of H2Ti3O7: a new
 defective ramsdellite form from Li/H exchange on Li2Ti3O7
 _cod_database_code 1000112
;
_journal_name_full 'Materials Research Bulletin'
_journal_page_first 75
_journal_page_last 85
_journal_paper_doi 10.1016/0025-5408(92)90045-2
_journal_volume 27
_journal_year 1992
_chemical_formula_sum 'H0.571 O2 Ti0.857'
_space_group_IT_number 62
_symmetry_space_group_name_Hall '-P 2ac 2n'
_symmetry_space_group_name_H-M 'P n m a'
_cell_angle_alpha 90
_cell_angle_beta 90
_cell_angle_gamma 90
_cell_length_a 9.7689
_cell_length_b 2.9212
_cell_length_c 4.6745
_cell_formula_units_Z 4
_cell_volume 133.396
_database_code_amcsd 0014363
_exptl_crystal_density_diffrn 3.665
_cod_original_formula_sum 'Ti.857 O2 H.571'
_cod_database_code 9015405
_amcsd_formula_title H2Ti3O7

loop_
_space_group_symop_operation_xyz
x,y,z
x,1/2-y,z
-x,1/2+y,-z
1/2-x,1/2+y,1/2+z
1/2+x,1/2-y,1/2-z
1/2+x,y,1/2-z
1/2-x,-y,1/2+z
-x,-y,-z

loop_
_atom_site_label
_atom_site_fract_x
_atom_site_fract_y
_atom_site_fract_z
_atom_site_occupancy
Ti 0.13290 0.25000 0.99320 0.85710
O1 0.28500 0.25000 0.71160 1.00000
O2 0.96180 0.25000 0.22940 1.00000
H 0.51270 0.25000 0.09390 0.57140

loop_
_cod_related_entry_id
_cod_related_entry_database
_cod_related_entry_code
1 AMCSD 0014363

_cod_duplicate_entry 1000112
